data_4502598
loop_
_publ_author_name
'Li, Baiyan'
'Peng, Yu'
'Li, Guanghua'
'Hua, Jia'
'Yu, Yang'
'Jin, Di'
'Shi, Zhan'
'Feng, Shouhua'

_publ_section_title
;
 Design and Construction of Coordination Polymers by
 4-Amino-3,5-bis(n-pyridyl)-1,2,4-triazole (n= 2, 3, 4) Isomers in a
 Copper(I) Halide System: Diverse Structures Tuned by Isomeric and Anion
 Effects
;
_journal_issue 5
_journal_name_full 'Crystal Growth &amp; Design'
_journal_page_first 2192
_journal_paper_doi 10.1021/cg901438x
_journal_volume 10
_journal_year 2010
_chemical_formula_moiety 'C12 H10 Cu3 I3 N6'
_chemical_formula_sum 'C12 H10 Cu3 I3 N6'
_chemical_formula_weight 809.58
_chemical_melting_point ?
_chemical_name_systematic
; 
 ? 
;
_space_group_IT_number 62
_symmetry_cell_setting orthorhombic
_symmetry_space_group_name_Hall '-P 2ac 2n'
_symmetry_space_group_name_H-M 'P n m a'
_atom_sites_solution_hydrogens geom
_atom_sites_solution_primary direct
_atom_sites_solution_secondary difmap
_audit_creation_method SHELXL-97
_cell_angle_alpha 90.00
_cell_angle_beta 90.00
_cell_angle_gamma 90.00
_cell_formula_units_Z 4
_cell_length_a 15.340(3)
_cell_length_b 17.579(4)
_cell_length_c 6.9970(14)
_cell_measurement_reflns_used 2225
_cell_measurement_temperature 293(2)
_cell_measurement_theta_max 27.47
_cell_measurement_theta_min 3.13
_cell_volume 1886.8(7)
_computing_cell_refinement Process-auto
_computing_data_collection Process-auto
_computing_data_reduction Process-auto
_computing_structure_refinement 'SHELXL-97 (Sheldrick, 1997)'
_computing_structure_solution 'SHELXS-97 (Sheldrick, 1990)'
_diffrn_ambient_temperature 293(2)
_diffrn_detector_area_resol_mean 10.0
_diffrn_measured_fraction_theta_full 0.988
_diffrn_measured_fraction_theta_max 0.988
_diffrn_measurement_device_type 'Rigaku RAXIS-RAPID'
_diffrn_measurement_method omega-scan
_diffrn_radiation_monochromator graphite
_diffrn_radiation_source 'fine-focus sealed tube'
_diffrn_radiation_type MoK\a
_diffrn_radiation_wavelength 0.71073
_diffrn_reflns_av_R_equivalents 0.0676
_diffrn_reflns_av_sigmaI/netI 0.0404
_diffrn_reflns_limit_h_max 19
_diffrn_reflns_limit_h_min -19
_diffrn_reflns_limit_k_max 22
_diffrn_reflns_limit_k_min -22
_diffrn_reflns_limit_l_max 9
_diffrn_reflns_limit_l_min -9
_diffrn_reflns_number 17426
_diffrn_reflns_theta_full 27.47
_diffrn_reflns_theta_max 27.47
_diffrn_reflns_theta_min 3.13
_diffrn_standards_decay_% 0
_diffrn_standards_interval_count 0
_diffrn_standards_interval_time 0
_diffrn_standards_number 0
_exptl_absorpt_coefficient_mu 8.266
_exptl_absorpt_correction_T_max 0.289
_exptl_absorpt_correction_T_min 0.192
_exptl_absorpt_correction_type empirical
_exptl_absorpt_process_details SADABS
_exptl_crystal_colour Red
_exptl_crystal_density_diffrn 2.850
_exptl_crystal_density_meas ?
_exptl_crystal_density_method 'not measured'
_exptl_crystal_description Block
_exptl_crystal_F_000 1480
_exptl_crystal_size_max 0.21
_exptl_crystal_size_mid 0.18
_exptl_crystal_size_min 0.15
_refine_diff_density_max 3.590
_refine_diff_density_min -1.034
_refine_diff_density_rms 0.269
_refine_ls_extinction_method none
_refine_ls_goodness_of_fit_ref 1.090
_refine_ls_hydrogen_treatment mixed
_refine_ls_matrix_type full
_refine_ls_number_parameters 118
_refine_ls_number_reflns 2202
_refine_ls_number_restraints 3
_refine_ls_restrained_S_all 1.097
_refine_ls_R_factor_all 0.0642
_refine_ls_R_factor_gt 0.0528
_refine_ls_shift/su_max 0.000
_refine_ls_shift/su_mean 0.000
_refine_ls_structure_factor_coef Fsqd
_refine_ls_weighting_details 'calc w=1/[\s^2^(Fo^2^)+(0.0849P)^2^+21.9313P] where P=(Fo^2^+2Fc^2^)/3'
_refine_ls_weighting_scheme calc
_refine_ls_wR_factor_gt 0.1589
_refine_ls_wR_factor_ref 0.1664
_reflns_number_gt 1804
_reflns_number_total 2202
_reflns_threshold_expression >2sigma(I)
_cod_data_source_file cg901438x_si_002.cif
_cod_data_source_block Compound-4
_cod_depositor_comments
;
The following automatic conversions were performed:

'_chemical_melting_point' value 'not measured' was changed to '?' -
the value is undefined or not given.

Automatic conversion script
Id: cif_fix_values 1715 2011-07-08 13:25:40Z adriana 

The following automatic conversions were performed:

'_exptl_crystal_density_meas' value 'none' was changed to '?' - the
value is perceived as not measured.

Automatic conversion script
Id: cif_fix_values 3008 2015-01-20 13:52:24Z robertas 
;
_cod_original_sg_symbol_H-M Pnma
_cod_database_code 4502598

loop_
_symmetry_equiv_pos_as_xyz
'x, y, z'
'-x+1/2, -y, z+1/2'
'-x, y+1/2, -z'
'x+1/2, -y+1/2, -z+1/2'
'-x, -y, -z'
'x-1/2, y, -z-1/2'
'x, -y-1/2, z'
'-x-1/2, y-1/2, z-1/2'

loop_
_atom_site_label
_atom_site_type_symbol
_atom_site_fract_x
_atom_site_fract_y
_atom_site_fract_z
_atom_site_U_iso_or_equiv
_atom_site_adp_type
_atom_site_occupancy
_atom_site_symmetry_multiplicity
_atom_site_calc_flag
_atom_site_refinement_flags
Cu1 Cu 0.00822(13) 0.7500 -0.2604(3) 0.0487(5) Uani 1 2 d S
Cu2 Cu 0.13283(8) 0.64968(6) -0.21148(19) 0.0379(3) Uani 1 1 d .
I1 I 0.09448(7) 0.7500 0.07104(12) 0.0390(3) Uani 1 2 d S
I2 I -0.02241(4) 0.62361(4) -0.41058(11) 0.0438(3) Uani 1 1 d .
N1 N 0.2110(5) 0.7107(4) -0.3901(10) 0.0274(15) Uani 1 1 d .
N2 N 0.3005(8) 0.7500 -0.6137(14) 0.033(2) Uani 1 2 d SD
N3 N 0.3435(12) 0.7500 -0.784(2) 0.063(4) Uani 1 2 d SD
N4 N 0.3330(5) 0.4574(4) -0.6361(12) 0.0311(15) Uani 1 1 d .
C1 C 0.2652(6) 0.6883(5) -0.5261(12) 0.0284(17) Uani 1 1 d .
C2 C 0.2489(6) 0.4770(6) -0.6151(16) 0.038(2) Uani 1 1 d .
H2 H 0.2062 0.4396 -0.6217 0.080 Uiso 1 1 calc .
C3 C 0.2243(6) 0.5521(5) -0.5837(14) 0.036(2) Uani 1 1 d .
H3 H 0.1657 0.5644 -0.5712 0.080 Uiso 1 1 calc .
C4 C 0.2867(6) 0.6084(5) -0.5709(12) 0.0294(18) Uani 1 1 d .
C5 C 0.3731(6) 0.5876(6) -0.5936(15) 0.036(2) Uani 1 1 d .
H5 H 0.4172 0.6238 -0.5866 0.080 Uiso 1 1 calc .
C6 C 0.3928(6) 0.5111(5) -0.6271(15) 0.035(2) Uani 1 1 d .
H6 H 0.4509 0.4975 -0.6438 0.080 Uiso 1 1 calc .
H1 H 0.372(5) 0.7104(14) -0.81(2) 0.080 Uiso 1 1 d D

loop_
_atom_site_aniso_label
_atom_site_aniso_U_11
_atom_site_aniso_U_22
_atom_site_aniso_U_33
_atom_site_aniso_U_23
_atom_site_aniso_U_13
_atom_site_aniso_U_12
Cu1 0.0441(10) 0.0348(9) 0.0671(13) 0.000 -0.0032(9) 0.000
Cu2 0.0455(7) 0.0193(5) 0.0489(7) 0.0084(5) 0.0061(5) 0.0016(5)
I1 0.0521(6) 0.0332(5) 0.0318(4) 0.000 0.0018(4) 0.000
I2 0.0428(4) 0.0356(4) 0.0531(5) 0.0011(3) -0.0117(3) -0.0071(3)
N1 0.039(4) 0.010(3) 0.034(4) -0.002(3) 0.005(3) -0.001(3)
N2 0.050(7) 0.020(5) 0.029(5) 0.000 0.015(5) 0.000
N3 0.083(11) 0.054(9) 0.053(9) 0.000 0.028(8) 0.000
N4 0.032(4) 0.022(3) 0.039(4) -0.006(3) -0.001(3) 0.003(3)
C1 0.037(4) 0.016(4) 0.032(4) 0.000(3) 0.003(3) 0.000(3)
C2 0.037(5) 0.027(5) 0.051(5) -0.010(4) 0.005(4) -0.008(4)
C3 0.034(4) 0.026(4) 0.048(5) -0.012(4) 0.008(4) 0.003(4)
C4 0.041(5) 0.022(4) 0.025(4) 0.000(3) 0.007(3) 0.004(4)
C5 0.034(5) 0.028(5) 0.048(5) -0.010(4) 0.006(4) -0.002(4)
C6 0.034(5) 0.028(4) 0.043(5) -0.007(4) -0.006(4) 0.001(4)

loop_
_atom_type_symbol
_atom_type_description
_atom_type_scat_dispersion_real
_atom_type_scat_dispersion_imag
_atom_type_scat_source
C C 0.0033 0.0016 'International Tables Vol C Tables 4.2.6.8 and 6.1.1.4'
H H 0.0000 0.0000 'International Tables Vol C Tables 4.2.6.8 and 6.1.1.4'
N N 0.0061 0.0033 'International Tables Vol C Tables 4.2.6.8 and 6.1.1.4'
Cu Cu 0.3201 1.2651 'International Tables Vol C Tables 4.2.6.8 and 6.1.1.4'
I I -0.4742 1.8119 'International Tables Vol C Tables 4.2.6.8 and 6.1.1.4'

loop_
_geom_angle_atom_site_label_1
_geom_angle_atom_site_label_2
_geom_angle_atom_site_label_3
_geom_angle
_geom_angle_site_symmetry_1
_geom_angle_site_symmetry_3
I2 Cu1 I2 125.23(10) . 7_575
I2 Cu1 Cu2 142.05(9) . 7_575
I2 Cu1 Cu2 66.09(4) 7_575 7_575
I2 Cu1 Cu2 66.09(4) . .
I2 Cu1 Cu2 142.05(9) 7_575 .
Cu2 Cu1 Cu2 84.49(8) 7_575 .
I2 Cu1 I1 117.24(5) . .
I2 Cu1 I1 117.24(5) 7_575 .
Cu2 Cu1 I1 61.68(5) 7_575 .
Cu2 Cu1 I1 61.68(5) . .
N4 Cu2 N1 119.8(3) 2_565 .
N4 Cu2 Cu1 148.0(2) 2_565 .
N1 Cu2 Cu1 89.7(2) . .
N4 Cu2 I1 118.1(2) 2_565 .
N1 Cu2 I1 103.42(19) . .
Cu1 Cu2 I1 60.01(6) . .
N4 Cu2 I2 101.4(2) 2_565 .
N1 Cu2 I2 106.4(2) . .
Cu1 Cu2 I2 54.88(5) . .
I1 Cu2 I2 106.54(5) . .
Cu1 I1 Cu2 58.31(4) . 7_575
Cu1 I1 Cu2 58.31(4) . .
Cu2 I1 Cu2 81.07(6) 7_575 .
Cu1 I2 Cu2 59.03(5) . .
C1 N1 N1 107.3(4) . 7_575
C1 N1 Cu2 130.8(5) . .
N1 N1 Cu2 121.78(19) 7_575 .
C1 N2 C1 106.0(9) 7_575 .
C1 N2 N3 126.0(5) 7_575 .
C1 N2 N3 126.0(5) . .
N2 N3 H1 116(9) . .
C6 N4 C2 118.7(8) . .
C6 N4 Cu2 119.9(6) . 2_564
C2 N4 Cu2 121.1(6) . 2_564
N1 C1 N2 109.7(7) . .
N1 C1 C4 125.1(7) . .
N2 C1 C4 125.1(8) . .
N4 C2 C3 121.4(8) . .
N4 C2 H2 119.3 . .
C3 C2 H2 119.3 . .
C4 C3 C2 120.2(9) . .
C4 C3 H3 119.9 . .
C2 C3 H3 119.9 . .
C3 C4 C5 117.8(8) . .
C3 C4 C1 122.9(8) . .
C5 C4 C1 119.3(8) . .
C4 C5 C6 118.7(9) . .
C4 C5 H5 120.6 . .
C6 C5 H5 120.6 . .
N4 C6 C5 123.1(9) . .
N4 C6 H6 118.4 . .
C5 C6 H6 118.4 . .

loop_
_geom_bond_atom_site_label_1
_geom_bond_atom_site_label_2
_geom_bond_distance
_geom_bond_site_symmetry_2
Cu1 I2 2.5023(13) .
Cu1 I2 2.5023(13) 7_575
Cu1 Cu2 2.6232(19) 7_575
Cu1 Cu2 2.6232(19) .
Cu1 I1 2.670(2) .
Cu2 N4 2.025(7) 2_565
Cu2 N1 2.038(7) .
Cu2 I1 2.7137(15) .
Cu2 I2 2.7967(16) .
I1 Cu2 2.7137(15) 7_575
N1 C1 1.324(11) .
N1 N1 1.381(13) 7_575
N2 C1 1.358(10) 7_575
N2 C1 1.358(10) .
N2 N3 1.364(13) .
N3 H1 0.84(5) .
N4 C6 1.318(12) .
N4 C2 1.342(12) .
N4 Cu2 2.025(7) 2_564
C1 C4 1.476(11) .
C2 C3 1.390(13) .
C2 H2 0.9300 .
C3 C4 1.379(14) .
C3 H3 0.9300 .
C4 C5 1.385(13) .
C5 C6 1.397(13) .
C5 H5 0.9300 .
C6 H6 0.9300 .

loop_
_geom_hbond_atom_site_label_D
_geom_hbond_atom_site_label_H
_geom_hbond_atom_site_label_A
_geom_hbond_distance_DH
_geom_hbond_distance_HA
_geom_hbond_distance_DA
_geom_hbond_angle_DHA
_geom_hbond_site_symmetry_A
N3 H1 I2 0.84(5) 2.96(8) 3.705(10) 148(12) 6_654
